data_1576406
loop_
_publ_author_name
'Yan, Liping'
'Moriyama, Takumi'
'Akita, Yutaro'
'Muratsugu, Satoshi'
'Tada, Mizuki'
'Yamashita, Makoto'
'Morimoto, Yuma'

_publ_section_title
;
 Low-oxidation state dirhodium complex produced by four-electron reduction
 of dirhodium(ii) complex supported by a flexible macrocyclic ligand
;
_journal_name_full 'Chemical Science'
_journal_paper_doi 10.1039/D5SC07037F
_journal_year 2026
_chemical_formula_moiety 'C40 H58 N10 Rh2, 4(C F3 O3 S), 2(C2 H3 N)'
_chemical_formula_sum 'C48 H64 F12 N12 O12 Rh2 S4'
_chemical_formula_weight 1563.17
_space_group_crystal_system monoclinic
_space_group_IT_number 14
_space_group_name_Hall '-P 2yn'
_space_group_name_H-M_alt 'P 1 21/n 1'
_atom_sites_solution_hydrogens geom
_atom_sites_solution_primary dual
_audit_creation_date 2025-11-21
_audit_creation_method
;
Olex2 1.5
(compiled 2025.07.13 svn.rb7424aed for OlexSys, GUI svn.r7314)
;
_audit_update_record
;
2025-11-21 deposited with the CCDC.	2025-12-01 downloaded from the CCDC.
;
_cell_angle_alpha 90
_cell_angle_beta 102.188(3)
_cell_angle_gamma 90
_cell_formula_units_Z 4
_cell_length_a 11.5880(3)
_cell_length_b 20.6879(7)
_cell_length_c 27.0490(8)
_cell_measurement_reflns_used 24515
_cell_measurement_temperature 93(2)
_cell_measurement_theta_max 30.8760
_cell_measurement_theta_min 2.0410
_cell_volume 6338.3(3)
_computing_cell_refinement 'CrysAlisPro 1.171.39.46 (Rigaku OD, 2018)'
_computing_data_collection 'CrysAlisPro 1.171.39.46 (Rigaku OD, 2018)'
_computing_data_reduction 'CrysAlisPro 1.171.39.46 (Rigaku OD, 2018)'
_computing_molecular_graphics 'Olex2 1.5 (Dolomanov et al., 2009)'
_computing_publication_material 'Olex2 1.5 (Dolomanov et al., 2009)'
_computing_structure_refinement 'SHELXL 2019/3 (Sheldrick, 2015)'
_computing_structure_solution 'SHELXT  (Sheldrick, 2015)'
_diffrn_ambient_temperature 93(2)
_diffrn_detector 'CCD plate'
_diffrn_detector_type HyPix
_diffrn_measured_fraction_theta_full 0.986
_diffrn_measured_fraction_theta_max 0.756
_diffrn_measurement_details
;
List of Runs (angles in degrees, time in seconds):

  # Type    Start    End  Width  t~exp~   \w     \q     \k     \f   Frames
#--------------------------------------------------------------------------
  1  \w     -1.00  25.22   0.38    4.26    --    5.96  37.00   0.00   69
  2  \w     50.00  76.22   0.38    4.26    --    5.96  37.00   0.00   69
  3  \w    -16.00  20.10   0.38    4.26    --   -4.17 -99.00 150.00   95
  4  \w    -68.00 -34.94   0.38    4.26    --    5.96 -24.00-161.00   87
  5  \w    -32.00  17.02   0.38    4.26    --    5.96 -24.00-161.00  129
;
_diffrn_measurement_device 'four-circle diffractometer'
_diffrn_measurement_device_type 'XtaLAB Synergy R, HyPix'
_diffrn_measurement_method '\w scans'
_diffrn_orient_matrix_type 'CrysAlisPro convention (1999,Acta A55,543-557)'
_diffrn_orient_matrix_UB_11 -0.0096051000
_diffrn_orient_matrix_UB_12 0.0026064000
_diffrn_orient_matrix_UB_13 -0.0267140000
_diffrn_orient_matrix_UB_21 -0.0204014000
_diffrn_orient_matrix_UB_22 -0.0324046000
_diffrn_orient_matrix_UB_23 -0.0024380000
_diffrn_orient_matrix_UB_31 -0.0584109000
_diffrn_orient_matrix_UB_32 0.0108806000
_diffrn_orient_matrix_UB_33 -0.0008350000
_diffrn_radiation_monochromator mirror
_diffrn_radiation_probe x-ray
_diffrn_radiation_type 'Mo K\a'
_diffrn_radiation_wavelength 0.71073
_diffrn_reflns_av_R_equivalents 0.0310
_diffrn_reflns_av_unetI/netI 0.0423
_diffrn_reflns_Laue_measured_fraction_full 0.986
_diffrn_reflns_Laue_measured_fraction_max 0.756
_diffrn_reflns_limit_h_max 15
_diffrn_reflns_limit_h_min -12
_diffrn_reflns_limit_k_max 25
_diffrn_reflns_limit_k_min -26
_diffrn_reflns_limit_l_max 35
_diffrn_reflns_limit_l_min -35
_diffrn_reflns_number 37817
_diffrn_reflns_point_group_measured_fraction_full 0.986
_diffrn_reflns_point_group_measured_fraction_max 0.756
_diffrn_reflns_theta_full 25.242
_diffrn_reflns_theta_max 30.737
_diffrn_reflns_theta_min 1.800
_diffrn_source 'micro-focus sealed X-ray tube'
_diffrn_source_type 'Mova (Mo) X-ray Source'
_exptl_absorpt_coefficient_mu 0.754
_exptl_absorpt_correction_T_max 1.00000
_exptl_absorpt_correction_T_min 0.98430
_exptl_absorpt_correction_type multi-scan
_exptl_absorpt_process_details
;
CrysAlisPro 1.171.39.46 (Rigaku Oxford Diffraction, 2018)
Empirical absorption correction using spherical harmonics,
 implemented in SCALE3 ABSPACK scaling algorithm.
;
_exptl_crystal_colour 'metallic orangish red'
_exptl_crystal_colour_lustre metallic
_exptl_crystal_colour_modifier orangish
_exptl_crystal_colour_primary red
_exptl_crystal_density_diffrn 1.638
_exptl_crystal_description block
_exptl_crystal_F_000 3176
_exptl_crystal_size_max 0.42
_exptl_crystal_size_mid 0.35
_exptl_crystal_size_min 0.26
_refine_diff_density_max 1.398
_refine_diff_density_min -1.359
_refine_diff_density_rms 0.116
_refine_ls_extinction_method none
_refine_ls_goodness_of_fit_ref 1.101
_refine_ls_hydrogen_treatment constr
_refine_ls_matrix_type full
_refine_ls_number_parameters 919
_refine_ls_number_reflns 14926
_refine_ls_number_restraints 148
_refine_ls_restrained_S_all 1.129
_refine_ls_R_factor_all 0.0721
_refine_ls_R_factor_gt 0.0566
_refine_ls_shift/su_max 0.001
_refine_ls_shift/su_mean 0.000
_refine_ls_structure_factor_coef Fsqd
_refine_ls_weighting_details 'w=1/[\s^2^(Fo^2^)+(0.0263P)^2^+36.2879P] where P=(Fo^2^+2Fc^2^)/3'
_refine_ls_weighting_scheme calc
_refine_ls_wR_factor_gt 0.1229
_refine_ls_wR_factor_ref 0.1286
_reflns_Friedel_coverage 0.000
_reflns_number_gt 12117
_reflns_number_total 14926
_reflns_threshold_expression 'I > 2\s(I)'
_cod_data_source_file d5sc07037f2.cif
_cod_data_source_block 088-02-complex2-0220
_cod_database_code 1576406
_shelx_shelxl_version_number 2019/3
_chemical_oxdiff_formula CNHRhOSF
_shelx_space_group_comment
;
The symmetry employed for this shelxl refinement is uniquely defined
by the following loop, which should always be used as a source of
symmetry information in preference to the above space-group names.
They are only intended as comments.
;
_shelx_estimated_absorpt_t_max 0.828
_shelx_estimated_absorpt_t_min 0.743
_diffrn_oxdiff_ac3_digest_frames
;
01977ce6d7d1f228754fa6d59637e8b763000293cea
;
_olex2_refinement_description
;
1. Restrained distances
 O3B-S1B = O2B-S1B = O1B-S1B
 1.44 with sigma of 0.01
 C1B-S1B
 1.83 with sigma of 0.01
 C1B-F3B = C1B-F2B = C1B-F1B
 1.34 with sigma of 0.01
 O3A-S1A = O2A-S1A = C1A-S1A
 1.44 with sigma of 0.01
 C1A-F3A = C1A-F2A = C1A-F1A
 1.34 with sigma of 0.01
 N12-C42
 1.14 with sigma of 0.02
 C41-C42
 1.47 with sigma of 0.02
 C22-C23 = C22-C24 = C22-C25
 1.54 with sigma of 0.01
 C22-C23A = C22-C24A = C22-C25A
 1.54 with sigma of 0.01
 O3B-O2B = O3B-O1B = O2B-O1B
 2.43 with sigma of 0.04
 O3A-O2A = O3A-O1A = O2A-O1A
 2.43 with sigma of 0.04
 F3B-F2B = F2B-F1B = F3B-F1B
 2.14 with sigma of 0.04
 F3A-F2A = F2A-F1A = F3A-F1A
 2.14 with sigma of 0.04
 F3B-S1B = F2B-S1B = F1B-S1B
 2.63 with sigma of 0.04
 F3A-S1A = F2A-S1A = F1A-S1A
 2.63 with sigma of 0.04
 C1B-O3B = C1B-O2B = C1B-O1B
 2.54 with sigma of 0.02
 C1A-O3A = C1A-O2A = C1A-O1A
 2.54 with sigma of 0.02
 O3A-O2A = O2A-C1A = C1A-O3A
 2.43 with sigma of 0.04
 N12-C42 \\sim N12A-C42A
 with sigma of 0.02
 C42-C41 \\sim C42A-C41A
 with sigma of 0.02
 N12-C41 \\sim N12A-C41A
 with sigma of 0.04
2. Uiso/Uaniso restraints and constraints
S1B \\sim O2B \\sim O1B \\sim O3B \\sim F3B \\sim F1B \\sim F2B \\sim C1B:
within 2A with sigma of 0.04 and sigma for terminal atoms of 0.08 within 2A
N12 \\sim C42 \\sim C41: within 2A with sigma of 0.04 and sigma for terminal
atoms of 0.08 within 2A
S1A \\sim O1A \\sim O2A \\sim O3A: within 2A with sigma of 0.01 and sigma for
terminal atoms of 0.02 within 2A
C1A \\sim F1A \\sim F2A \\sim F3A: within 2A with sigma of 0.04 and sigma for
terminal atoms of 0.08 within 2A
3. Rigid body (RIGU) restrains
 S1B, O2B, O1B, O3B, F3B, F1B, F2B, C1B
 with sigma for 1-2 distances of 0.004 and sigma for 1-3 distances of 0.004
 N12, C42, C41
 with sigma for 1-2 distances of 0.004 and sigma for 1-3 distances of 0.004
 S1A, O1A, O2A, O3A
 with sigma for 1-2 distances of 0.004 and sigma for 1-3 distances of 0.004
 C1A, F1A, F2A, F3A
 with sigma for 1-2 distances of 0.004 and sigma for 1-3 distances of 0.004
4. Others
 Sof(C23A)=Sof(H23D)=Sof(H23E)=Sof(H23F)=Sof(C24A)=Sof(H24D)=Sof(H24E)=
 Sof(H24F)=Sof(C25A)=Sof(H25D)=Sof(H25E)=Sof(H25F)=1-FVAR(1)
 Sof(C25)=Sof(H25A)=Sof(H25B)=Sof(H25C)=Sof(C24)=Sof(H24A)=Sof(H24B)=Sof(H24C)=
 Sof(C23)=Sof(H23A)=Sof(H23B)=Sof(H23C)=FVAR(1)
 Sof(N12A)=Sof(C42A)=Sof(C41A)=Sof(H41D)=Sof(H41E)=Sof(H41F)=1-FVAR(2)
 Sof(N12)=Sof(C42)=Sof(C41)=Sof(H41A)=Sof(H41B)=Sof(H41C)=FVAR(2)
 Fixed Sof: S1B(0.45) O2B(0.45) O1B(0.45) O3B(0.45) F3B(0.45) F1B(0.45)
 F2B(0.45) C1B(0.45) S1A(0.55) O3A(0.55) O2A(0.55) C1A(0.55) F3A(0.55)
 F2A(0.55) F1A(0.55) O1A(0.55)
5.a Secondary CH2 refined with riding coordinates:
 C14(H14A,H14B), C35(H35A,H35B), C31(H31A,H31B), C30(H30A,H30B), C16(H16A,
 H16B), C32(H32A,H32B)
5.b Aromatic/amide H refined with riding coordinates:
 C20(H20), C12(H12), C26(H26), C10(H10)
5.c Idealised Me refined as rotating group:
 C18(H18A,H18B,H18C), C29(H29A,H29B,H29C), C13(H13A,H13B,H13C), C01K(H01A,H01B,
 H01C), C01R(H01D,H01E,H01F), C11(H11A,H11B,H11C), C01V(H01G,H01H,H01I),
 C020(H02A,H02B,H02C), C8(H8A,H8B,H8C), C34(H34A,H34B,H34C), C25(H25A,H25B,
 H25C), C7(H7A,H7B,H7C), C9(H9A,H9B,H9C), C24(H24A,H24B,H24C), C23(H23A,H23B,
 H23C), C23A(H23D,H23E,H23F), C24A(H24D,H24E,H24F), C25A(H25D,H25E,H25F),
 C41(H41A,H41B,H41C), C41A(H41D,H41E,H41F)
;
_olex2_submission_special_instructions 'No special instructions were received'
_oxdiff_exptl_absorpt_empirical_details
;
Empirical correction (ABSPACK) includes:
- Absorption correction using spherical harmonics
- Frame scaling
;
_oxdiff_exptl_absorpt_empirical_full_max 1.069
_oxdiff_exptl_absorpt_empirical_full_min 0.936

loop_
_space_group_symop_operation_xyz
'x, y, z'
'-x+1/2, y+1/2, -z+1/2'
'-x, -y, -z'
'x-1/2, -y-1/2, z-1/2'

loop_
_atom_site_label
_atom_site_type_symbol
_atom_site_fract_x
_atom_site_fract_y
_atom_site_fract_z
_atom_site_U_iso_or_equiv
_atom_site_adp_type
_atom_site_occupancy
_atom_site_site_symmetry_order
_atom_site_calc_flag
_atom_site_refinement_flags_posn
_atom_site_refinement_flags_adp
_atom_site_refinement_flags_occupancy
_atom_site_disorder_assembly
_atom_site_disorder_group
Rh1 Rh 0.46471(3) 0.54323(2) 0.32363(2) 0.01340(8) Uani 1 1 d . . . . .
Rh2 Rh 0.67575(3) 0.53694(2) 0.29640(2) 0.01520(8) Uani 1 1 d . . . . .
S003 S 1.04323(9) 0.69509(5) 0.26950(5) 0.0231(2) Uani 1 1 d . . . . .
S004 S 0.90652(10) 0.38640(6) 0.14422(4) 0.0239(2) Uani 1 1 d . . . . .
S005 S 0.85736(12) 0.84312(6) 0.00284(5) 0.0309(3) Uani 1 1 d . . . . .
N4 N 0.5405(3) 0.53143(17) 0.39893(13) 0.0180(7) Uani 1 1 d . . . . .
N6 N 0.6340(3) 0.44537(17) 0.26664(14) 0.0179(7) Uani 1 1 d . . . . .
N1 N 0.3816(3) 0.55568(16) 0.25502(13) 0.0152(7) Uani 1 1 d . . . . .
N8 N 0.6234(3) 0.55783(16) 0.22558(13) 0.0156(7) Uani 1 1 d . . . . .
F9 F 0.8945(3) 0.72265(18) 0.18460(13) 0.0481(9) Uani 1 1 d . . . . .
N7 N 0.6976(3) 0.63640(18) 0.29846(14) 0.0202(7) Uani 1 1 d . . . . .
N9 N 0.7597(3) 0.51224(18) 0.36824(14) 0.0208(7) Uani 1 1 d . . . . .
F3 F 0.8913(4) 0.4211(2) 0.04997(13) 0.0632(11) Uani 1 1 d . . . . .
F1 F 0.9028(4) 0.31899(19) 0.06177(13) 0.0552(10) Uani 1 1 d . . . . .
N2 N 0.4713(3) 0.64242(16) 0.31797(13) 0.0167(7) Uani 1 1 d . . . . .
O7 O 1.1514(3) 0.6600(2) 0.27954(16) 0.0465(11) Uani 1 1 d . . . . .
O4 O 0.8656(4) 0.32840(18) 0.16459(15) 0.0441(10) Uani 1 1 d . . . . .
N3 N 0.4209(3) 0.44854(16) 0.30246(13) 0.0170(7) Uani 1 1 d . . . . .
N10 N 0.8459(3) 0.52332(18) 0.27839(14) 0.0223(8) Uani 1 1 d . . . . .
F2 F 0.7414(3) 0.3694(2) 0.06283(15) 0.0614(11) Uani 1 1 d . . . . .
O6 O 0.8465(3) 0.44454(16) 0.15344(14) 0.0336(8) Uani 1 1 d . . . . .
F6 F 0.9192(4) 0.72133(17) 0.00163(15) 0.0634(11) Uani 1 1 d . . . . .
O3 O 0.8961(4) 0.89393(19) 0.03828(15) 0.0438(10) Uani 1 1 d . . . . .
O8 O 0.9515(3) 0.6657(3) 0.28889(19) 0.0623(15) Uani 1 1 d . . . . .
O5 O 1.0323(3) 0.3915(2) 0.15071(15) 0.0439(10) Uani 1 1 d . . . . .
C19 C 0.6416(4) 0.6187(2) 0.21109(16) 0.0194(8) Uani 1 1 d . . . . .
C28 C 0.6093(4) 0.4445(2) 0.21750(16) 0.0188(8) Uani 1 1 d . . . . .
C2 C 0.3298(3) 0.5036(2) 0.22875(16) 0.0168(8) Uani 1 1 d . . . . .
F8 F 1.0734(4) 0.7126(3) 0.17788(15) 0.0838(17) Uani 1 1 d . . . . .
C3 C 0.3647(4) 0.6152(2) 0.23681(16) 0.0177(8) Uani 1 1 d . . . . .
N5 N 0.3030(3) 0.55097(19) 0.35060(14) 0.0219(8) Uani 1 1 d . . . . .
C27 C 0.6080(3) 0.5086(2) 0.19271(16) 0.0185(8) Uani 1 1 d . . . . .
C1 C 0.3510(4) 0.4431(2) 0.25881(17) 0.0191(8) Uani 1 1 d . . . . .
F5 F 0.9547(6) 0.7627(2) 0.07410(15) 0.098(2) Uani 1 1 d . . . . .
O9 O 1.0540(5) 0.76296(19) 0.27665(18) 0.0579(13) Uani 1 1 d . . . . .
C011 C 0.5755(4) 0.5345(2) 0.44123(18) 0.0243(9) Uani 1 1 d . . . . .
C20 C 0.6394(4) 0.6320(2) 0.16051(17) 0.0243(9) Uani 1 1 d . . . . .
H20 H 0.648134 0.675284 0.150068 0.029 Uiso 1 1 calc R U . . .
C14 C 0.5258(4) 0.6842(2) 0.36091(17) 0.0221(9) Uani 1 1 d . . . . .
H14A H 0.481941 0.679354 0.388386 0.027 Uiso 1 1 calc R U . . .
H14B H 0.519718 0.729871 0.349847 0.027 Uiso 1 1 calc R U . . .
C4 C 0.4154(4) 0.6657(2) 0.27523(16) 0.0181(8) Uani 1 1 d . . . . .
C35 C 0.6554(4) 0.6672(2) 0.38117(17) 0.0228(9) Uani 1 1 d . . . . .
H35A H 0.659788 0.621753 0.392791 0.027 Uiso 1 1 calc R U . . .
H35B H 0.685515 0.694634 0.411116 0.027 Uiso 1 1 calc R U . . .
C17 C 0.6767(4) 0.6638(2) 0.25420(17) 0.0212(9) Uani 1 1 d . . . . .
C12 C 0.2671(4) 0.5113(2) 0.18010(17) 0.0249(10) Uani 1 1 d . . . . .
H12 H 0.229616 0.475077 0.161941 0.030 Uiso 1 1 calc R U . . .
C31 C 0.5961(4) 0.3876(2) 0.34321(17) 0.0250(9) Uani 1 1 d . . . . .
H31A H 0.630228 0.425339 0.363661 0.030 Uiso 1 1 calc R U . . .
H31B H 0.620947 0.348377 0.363676 0.030 Uiso 1 1 calc R U . . .
C26 C 0.6070(4) 0.5195(2) 0.14209(17) 0.0239(9) Uani 1 1 d . . . . .
H26 H 0.594492 0.484470 0.118839 0.029 Uiso 1 1 calc R U . . .
C30 C 0.6484(4) 0.3847(2) 0.29639(18) 0.0269(10) Uani 1 1 d . . . . .
H30A H 0.733671 0.374699 0.306753 0.032 Uiso 1 1 calc R U . . .
H30B H 0.610476 0.348989 0.274507 0.032 Uiso 1 1 calc R U . . .
O2 O 0.8848(6) 0.8524(2) -0.04499(18) 0.0748(17) Uani 1 1 d . . . . .
C16 C 0.7373(4) 0.6752(2) 0.34420(17) 0.0238(9) Uani 1 1 d . . . . .
H16A H 0.740004 0.721333 0.334737 0.029 Uiso 1 1 calc R U . . .
H16B H 0.818237 0.661869 0.360902 0.029 Uiso 1 1 calc R U . . .
C01D C 0.9317(4) 0.5127(2) 0.26616(17) 0.0211(9) Uani 1 1 d . . . . .
C18 C 0.6894(5) 0.7345(2) 0.2449(2) 0.0294(10) Uani 1 1 d . . . . .
H18A H 0.773258 0.746176 0.252509 0.044 Uiso 1 1 calc R U . . .
H18B H 0.648016 0.759380 0.266636 0.044 Uiso 1 1 calc R U . . .
H18C H 0.655239 0.744300 0.209339 0.044 Uiso 1 1 calc R U . . .
C22 C 0.6368(4) 0.5955(2) 0.07080(17) 0.0311(11) Uani 1 1 d D . . . .
C29 C 0.5904(5) 0.3847(2) 0.18500(19) 0.0288(10) Uani 1 1 d . . . . .
H29A H 0.666655 0.368976 0.179764 0.043 Uiso 1 1 calc R U . . .
H29B H 0.539283 0.395109 0.152242 0.043 Uiso 1 1 calc R U . . .
H29C H 0.552945 0.351227 0.201864 0.043 Uiso 1 1 calc R U . . .
C13 C 0.3927(4) 0.7349(2) 0.26094(19) 0.0275(10) Uani 1 1 d . . . . .
H13A H 0.418206 0.743539 0.229265 0.041 Uiso 1 1 calc R U . . .
H13B H 0.436916 0.762568 0.287766 0.041 Uiso 1 1 calc R U . . .
H13C H 0.308133 0.743922 0.256401 0.041 Uiso 1 1 calc R U . . .
C21 C 0.6243(4) 0.5821(2) 0.12506(17) 0.0252(10) Uani 1 1 d . . . . .
C01J C 0.8164(4) 0.4903(3) 0.40344(18) 0.0277(10) Uani 1 1 d . . . . .
C01K C 1.0429(4) 0.5007(2) 0.2510(2) 0.0301(11) Uani 1 1 d . . . . .
H01A H 1.028082 0.493715 0.214367 0.045 Uiso 1 1 calc R U . . .
H01B H 1.080476 0.462130 0.268457 0.045 Uiso 1 1 calc R U . . .
H01C H 1.095195 0.537990 0.259984 0.045 Uiso 1 1 calc R U . . .
C01L C 0.2218(4) 0.5618(2) 0.36658(17) 0.0247(9) Uani 1 1 d . . . . .
C10 C 0.3042(4) 0.6250(2) 0.18684(17) 0.0243(9) Uani 1 1 d . . . . .
H10 H 0.294796 0.667542 0.173314 0.029 Uiso 1 1 calc R U . . .
C5 C 0.2577(4) 0.5724(2) 0.15687(17) 0.0265(10) Uani 1 1 d . . . . .
C32 C 0.4625(4) 0.3925(2) 0.33385(18) 0.0256(10) Uani 1 1 d . . . . .
H32A H 0.426733 0.352728 0.316788 0.031 Uiso 1 1 calc R U . . .
H32B H 0.437702 0.396265 0.366581 0.031 Uiso 1 1 calc R U . . .
F4 F 1.0632(4) 0.7883(3) 0.0251(3) 0.115(2) Uani 1 1 d . . . . .
C39 C 0.9932(6) 0.6888(3) 0.2017(2) 0.0441(14) Uani 1 1 d . . . . .
C01R C 0.1176(5) 0.5756(3) 0.3870(2) 0.0440(14) Uani 1 1 d . . . . .
H01D H 0.060893 0.600535 0.362224 0.066 Uiso 1 1 calc R U . . .
H01E H 0.140676 0.600675 0.418268 0.066 Uiso 1 1 calc R U . . .
H01F H 0.081090 0.534915 0.394217 0.066 Uiso 1 1 calc R U . . .
C33 C 0.2980(5) 0.3304(3) 0.0974(2) 0.0440(14) Uani 1 1 d . . . . .
C11 C 0.2887(4) 0.3825(2) 0.2369(2) 0.0285(10) Uani 1 1 d . . . . .
H11A H 0.222167 0.393872 0.209425 0.043 Uiso 1 1 calc R U . . .
H11B H 0.259531 0.359145 0.263304 0.043 Uiso 1 1 calc R U . . .
H11C H 0.343982 0.354904 0.223621 0.043 Uiso 1 1 calc R U . . .
F7 F 0.9708(6) 0.6289(2) 0.18727(18) 0.122(3) Uani 1 1 d . . . . .
C01V C 0.6283(4) 0.5415(3) 0.49479(17) 0.0305(10) Uani 1 1 d . . . . .
H01G H 0.701237 0.566676 0.498766 0.046 Uiso 1 1 calc R U . . .
H01H H 0.646224 0.498609 0.509898 0.046 Uiso 1 1 calc R U . . .
H01I H 0.572845 0.563776 0.511748 0.046 Uiso 1 1 calc R U . . .
C38 C 0.8575(5) 0.3731(3) 0.0764(2) 0.0368(12) Uani 1 1 d . . . . .
C6 C 0.1990(5) 0.5785(3) 0.1008(2) 0.0406(14) Uani 1 1 d . . . . .
O1 O 0.7414(5) 0.8206(3) 0.0017(3) 0.109(3) Uani 1 1 d . . . . .
N11 N 0.3562(6) 0.3671(3) 0.0832(2) 0.0649(17) Uani 1 1 d . . . . .
C020 C 0.8823(5) 0.4587(3) 0.4490(2) 0.0417(14) Uani 1 1 d . . . . .
H02A H 0.963435 0.450607 0.445397 0.063 Uiso 1 1 calc R U . . .
H02B H 0.844292 0.417494 0.453854 0.063 Uiso 1 1 calc R U . . .
H02C H 0.883288 0.486608 0.478346 0.063 Uiso 1 1 calc R U . . .
C8 C 0.2036(6) 0.6473(3) 0.0814(2) 0.0534(18) Uani 1 1 d . . . . .
H8A H 0.166978 0.648833 0.045279 0.080 Uiso 1 1 calc R U . . .
H8B H 0.286041 0.661373 0.086423 0.080 Uiso 1 1 calc R U . . .
H8C H 0.160767 0.676120 0.100018 0.080 Uiso 1 1 calc R U . . .
C37 C 0.9496(7) 0.7749(3) 0.0278(3) 0.0550(18) Uani 1 1 d . . . . .
C34 C 0.2238(5) 0.2829(3) 0.1159(2) 0.0416(13) Uani 1 1 d . . . . .
H34A H 0.203635 0.248012 0.091120 0.062 Uiso 1 1 calc R U . . .
H34B H 0.151289 0.303920 0.120904 0.062 Uiso 1 1 calc R U . . .
H34C H 0.266677 0.265058 0.148140 0.062 Uiso 1 1 calc R U . . .
C25 C 0.6000(9) 0.5336(4) 0.0370(3) 0.034(3) Uani 0.546(11) 1 d D . P A 1
H25A H 0.647577 0.496614 0.051972 0.051 Uiso 0.546(11) 1 calc R U P A 1
H25B H 0.613276 0.541483 0.002865 0.051 Uiso 0.546(11) 1 calc R U P A 1
H25C H 0.516212 0.524309 0.035022 0.051 Uiso 0.546(11) 1 calc R U P A 1
C7 C 0.0708(7) 0.5564(4) 0.0928(3) 0.071(2) Uani 1 1 d . . . . .
H7A H 0.030060 0.581565 0.114603 0.107 Uiso 1 1 calc R U . . .
H7B H 0.068304 0.510413 0.101257 0.107 Uiso 1 1 calc R U . . .
H7C H 0.031558 0.562941 0.057318 0.107 Uiso 1 1 calc R U . . .
C9 C 0.2682(9) 0.5346(5) 0.0711(2) 0.096(4) Uani 1 1 d . . . . .
H9A H 0.239570 0.541465 0.034700 0.144 Uiso 1 1 calc R U . . .
H9B H 0.256466 0.489221 0.079284 0.144 Uiso 1 1 calc R U . . .
H9C H 0.352443 0.545119 0.080385 0.144 Uiso 1 1 calc R U . . .
C24 C 0.5607(14) 0.6506(6) 0.0473(4) 0.054(4) Uani 0.546(11) 1 d D . P A 1
H24A H 0.477383 0.638698 0.043463 0.081 Uiso 0.546(11) 1 calc R U P A 1
H24B H 0.577233 0.660256 0.014020 0.081 Uiso 0.546(11) 1 calc R U P A 1
H24C H 0.577584 0.688774 0.069048 0.081 Uiso 0.546(11) 1 calc R U P A 1
C23 C 0.7701(7) 0.6000(6) 0.0728(4) 0.047(3) Uani 0.546(11) 1 d D . P A 1
H23A H 0.801013 0.640181 0.089744 0.070 Uiso 0.546(11) 1 calc R U P A 1
H23B H 0.784109 0.599626 0.038333 0.070 Uiso 0.546(11) 1 calc R U P A 1
H23C H 0.810084 0.562997 0.091646 0.070 Uiso 0.546(11) 1 calc R U P A 1
C23A C 0.7122(13) 0.6584(6) 0.0685(5) 0.050(4) Uani 0.454(11) 1 d D . P A 2
H23D H 0.672204 0.695598 0.079870 0.075 Uiso 0.454(11) 1 calc R U P A 2
H23E H 0.720992 0.665596 0.033720 0.075 Uiso 0.454(11) 1 calc R U P A 2
H23F H 0.790334 0.653163 0.090656 0.075 Uiso 0.454(11) 1 calc R U P A 2
C24A C 0.5150(9) 0.6142(8) 0.0391(4) 0.037(3) Uani 0.454(11) 1 d D . P A 2
H24D H 0.459532 0.578537 0.039322 0.055 Uiso 0.454(11) 1 calc R U P A 2
H24E H 0.521789 0.623138 0.004245 0.055 Uiso 0.454(11) 1 calc R U P A 2
H24F H 0.486174 0.652917 0.053552 0.055 Uiso 0.454(11) 1 calc R U P A 2
C25A C 0.6940(14) 0.5414(6) 0.0486(4) 0.047(4) Uani 0.454(11) 1 d D . P A 2
H25D H 0.769296 0.530572 0.071269 0.070 Uiso 0.454(11) 1 calc R U P A 2
H25E H 0.708271 0.554505 0.015626 0.070 Uiso 0.454(11) 1 calc R U P A 2
H25F H 0.642096 0.503507 0.044443 0.070 Uiso 0.454(11) 1 calc R U P A 2
S1B S 0.4246(7) 0.8761(3) 0.1388(3) 0.098(2) Uiso 0.45 1 d D U P B 1
O2B O 0.3671(18) 0.8714(10) 0.1818(6) 0.145(8) Uiso 0.45 1 d D U P B 1
O1B O 0.5484(11) 0.8651(12) 0.1541(9) 0.170(11) Uiso 0.45 1 d D U P B 1
O3B O 0.3828(15) 0.9262(6) 0.1044(5) 0.103(5) Uiso 0.45 1 d D U P B 1
F3B F 0.2516(15) 0.8070(16) 0.1038(13) 0.27(2) Uiso 0.45 1 d D U P B 1
F1B F 0.4189(8) 0.7486(4) 0.1310(3) 0.051(2) Uiso 0.45 1 d D U P B 1
F2B F 0.3771(12) 0.8033(6) 0.0613(4) 0.089(4) Uiso 0.45 1 d D U P B 1
C1B C 0.3696(13) 0.8010(4) 0.1089(4) 0.075(5) Uiso 0.45 1 d D U P B 1
N12 N 0.914(2) 0.6183(9) 0.4631(12) 0.060(5) Uani 0.67(3) 1 d D U P C 1
C42 C 0.9468(13) 0.6680(7) 0.4576(6) 0.044(3) Uani 0.67(3) 1 d D U P C 1
C41 C 0.9841(13) 0.7340(6) 0.4496(10) 0.090(8) Uani 0.67(3) 1 d D U P C 1
H41A H 0.997814 0.738085 0.415158 0.135 Uiso 0.67(3) 1 calc R U P C 1
H41B H 1.057167 0.743854 0.474036 0.135 Uiso 0.67(3) 1 calc R U P C 1
H41C H 0.922208 0.764380 0.454076 0.135 Uiso 0.67(3) 1 calc R U P C 1
N12A N 0.408(3) 0.8939(11) -0.037(2) 0.047(10) Uani 0.33(3) 1 d D . P C 2
C42A C 0.438(2) 0.8446(11) -0.0233(11) 0.033(5) Uani 0.33(3) 1 d D . P C 2
C41A C 0.481(2) 0.7795(12) -0.0076(15) 0.064(10) Uani 0.33(3) 1 d D . P C 2
H41D H 0.541958 0.767022 -0.025661 0.097 Uiso 0.33(3) 1 calc R U P C 2
H41E H 0.414836 0.748771 -0.015437 0.097 Uiso 0.33(3) 1 calc R U P C 2
H41F H 0.513302 0.779248 0.028922 0.097 Uiso 0.33(3) 1 calc R U P C 2
S1A S 0.4691(3) 0.8480(2) 0.14774(11) 0.0663(11) Uani 0.55 1 d D U P D 2
O3A O 0.5554(10) 0.8698(9) 0.1248(5) 0.159(6) Uani 0.55 1 d D U P D 2
O2A O 0.4645(9) 0.8574(4) 0.1989(2) 0.061(2) Uani 0.55 1 d D U P D 2
C1A C 0.3387(7) 0.8465(5) 0.1144(4) 0.075(3) Uani 0.55 1 d D U P D 2
F3A F 0.2776(13) 0.9029(5) 0.1098(7) 0.184(7) Uani 0.55 1 d D U P D 2
F2A F 0.3133(10) 0.8247(6) 0.0653(3) 0.105(4) Uani 0.55 1 d D U P D 2
F1A F 0.2567(7) 0.8070(5) 0.1295(5) 0.089(3) Uani 0.55 1 d D U P D 2
O1A O 0.4928(11) 0.7687(6) 0.1425(5) 0.104(4) Uani 0.55 1 d D U P D 2

loop_
_atom_site_aniso_label
_atom_site_aniso_U_11
_atom_site_aniso_U_22
_atom_site_aniso_U_33
_atom_site_aniso_U_23
_atom_site_aniso_U_13
_atom_site_aniso_U_12
Rh1 0.01562(15) 0.01055(15) 0.01462(15) 0.00054(12) 0.00450(11) 0.00012(11)
Rh2 0.01505(15) 0.01574(16) 0.01493(16) -0.00036(12) 0.00344(11) 0.00065(11)
S003 0.0197(5) 0.0169(5) 0.0339(6) -0.0007(4) 0.0080(4) -0.0014(4)
S004 0.0272(6) 0.0214(6) 0.0224(6) 0.0019(4) 0.0039(4) 0.0049(4)
S005 0.0406(7) 0.0242(6) 0.0266(6) -0.0013(5) 0.0044(5) 0.0039(5)
N4 0.0231(18) 0.0130(17) 0.0191(19) 0.0024(14) 0.0073(14) 0.0024(13)
N6 0.0169(16) 0.0156(18) 0.0221(19) -0.0006(14) 0.0060(13) 0.0029(13)
N1 0.0141(15) 0.0153(17) 0.0165(17) -0.0014(13) 0.0041(12) -0.0002(12)
N8 0.0147(16) 0.0157(17) 0.0169(17) 0.0000(13) 0.0046(13) -0.0027(12)
F9 0.0396(18) 0.053(2) 0.047(2) 0.0093(17) -0.0020(15) 0.0063(15)
N7 0.0199(18) 0.0210(19) 0.0202(19) -0.0030(15) 0.0056(14) -0.0069(14)
N9 0.0201(18) 0.0231(19) 0.0185(19) 0.0004(15) 0.0029(14) 0.0000(14)
F3 0.101(3) 0.055(2) 0.0289(19) 0.0144(17) 0.0042(19) -0.016(2)
F1 0.077(3) 0.055(2) 0.0327(19) -0.0135(17) 0.0086(17) 0.0114(19)
N2 0.0181(17) 0.0131(17) 0.0204(18) -0.0012(13) 0.0076(13) 0.0006(13)
O7 0.039(2) 0.060(3) 0.043(2) 0.012(2) 0.0140(18) 0.0263(19)
O4 0.077(3) 0.0194(19) 0.040(2) 0.0073(16) 0.022(2) 0.0035(18)
N3 0.0185(17) 0.0131(17) 0.0215(18) -0.0009(14) 0.0086(13) -0.0022(12)
N10 0.0210(19) 0.023(2) 0.0225(19) -0.0007(15) 0.0044(14) 0.0020(14)
F2 0.044(2) 0.065(3) 0.062(3) -0.013(2) -0.0188(17) -0.0015(18)
O6 0.0346(19) 0.0205(18) 0.044(2) -0.0014(15) 0.0037(16) 0.0073(14)
F6 0.102(3) 0.0282(19) 0.053(2) -0.0080(17) 0.001(2) 0.0084(19)
O3 0.073(3) 0.027(2) 0.032(2) -0.0049(16) 0.0133(19) -0.0020(19)
O8 0.026(2) 0.091(4) 0.069(3) 0.042(3) 0.007(2) -0.011(2)
O5 0.0260(19) 0.063(3) 0.039(2) -0.014(2) -0.0015(15) 0.0058(18)
C19 0.0156(19) 0.022(2) 0.021(2) 0.0006(17) 0.0049(15) -0.0029(15)
C28 0.0164(19) 0.020(2) 0.022(2) -0.0027(17) 0.0076(15) 0.0012(15)
C2 0.0146(19) 0.018(2) 0.019(2) -0.0035(16) 0.0047(15) 0.0005(15)
F8 0.075(3) 0.139(5) 0.049(2) 0.040(3) 0.040(2) 0.066(3)
C3 0.0178(19) 0.017(2) 0.020(2) 0.0021(16) 0.0080(15) 0.0031(15)
N5 0.0198(18) 0.026(2) 0.0203(19) -0.0008(15) 0.0059(14) -0.0024(14)
C27 0.0133(19) 0.023(2) 0.020(2) -0.0034(17) 0.0054(15) 0.0001(15)
C1 0.021(2) 0.015(2) 0.024(2) -0.0033(16) 0.0090(16) -0.0021(15)
F5 0.201(6) 0.053(3) 0.029(2) 0.0052(19) -0.002(3) 0.042(3)
O9 0.088(3) 0.017(2) 0.060(3) -0.0073(19) -0.004(2) -0.001(2)
C011 0.026(2) 0.020(2) 0.028(3) 0.0063(19) 0.0079(18) 0.0054(17)
C20 0.025(2) 0.027(2) 0.022(2) 0.0041(18) 0.0069(17) -0.0054(17)
C14 0.027(2) 0.017(2) 0.022(2) -0.0037(17) 0.0063(17) -0.0021(16)
C4 0.021(2) 0.013(2) 0.022(2) 0.0003(16) 0.0085(16) 0.0019(15)
C35 0.031(2) 0.020(2) 0.018(2) -0.0018(17) 0.0051(17) -0.0065(17)
C17 0.018(2) 0.021(2) 0.025(2) 0.0023(18) 0.0067(16) -0.0044(16)
C12 0.021(2) 0.031(3) 0.022(2) -0.0089(19) 0.0008(17) 0.0051(18)
C31 0.040(3) 0.014(2) 0.020(2) 0.0039(17) 0.0023(18) 0.0033(18)
C26 0.022(2) 0.033(3) 0.017(2) -0.0050(18) 0.0047(16) 0.0011(18)
C30 0.036(3) 0.017(2) 0.027(2) 0.0030(19) 0.0069(19) 0.0081(18)
O2 0.147(5) 0.048(3) 0.036(3) -0.001(2) 0.034(3) 0.004(3)
C16 0.027(2) 0.021(2) 0.023(2) -0.0051(18) 0.0052(17) -0.0082(17)
C01D 0.022(2) 0.018(2) 0.022(2) -0.0002(17) 0.0018(17) -0.0012(16)
C18 0.039(3) 0.018(2) 0.032(3) 0.001(2) 0.010(2) -0.0089(19)
C22 0.035(3) 0.043(3) 0.017(2) 0.003(2) 0.0101(19) -0.004(2)
C29 0.038(3) 0.022(2) 0.029(3) -0.009(2) 0.013(2) -0.0038(19)
C13 0.039(3) 0.015(2) 0.029(3) 0.0038(19) 0.009(2) 0.0034(18)
C21 0.022(2) 0.036(3) 0.018(2) 0.0039(19) 0.0061(17) 0.0049(18)
C01J 0.020(2) 0.036(3) 0.026(3) 0.001(2) 0.0032(18) -0.0032(19)
C01K 0.027(2) 0.028(3) 0.038(3) -0.003(2) 0.013(2) 0.0032(19)
C01L 0.023(2) 0.030(3) 0.021(2) -0.0006(18) 0.0048(17) 0.0006(18)
C10 0.027(2) 0.026(2) 0.021(2) 0.0044(18) 0.0076(17) 0.0111(18)
C5 0.027(2) 0.035(3) 0.016(2) -0.0028(19) 0.0026(17) 0.0153(19)
C32 0.038(3) 0.016(2) 0.023(2) -0.0001(18) 0.0090(19) -0.0029(18)
F4 0.050(3) 0.086(4) 0.197(7) 0.004(4) 0.001(3) 0.011(3)
C39 0.064(4) 0.030(3) 0.035(3) -0.004(2) 0.002(3) 0.017(3)
C01R 0.030(3) 0.070(4) 0.037(3) 0.005(3) 0.018(2) 0.009(3)
C33 0.041(3) 0.057(4) 0.030(3) -0.001(3) -0.003(2) 0.001(3)
C11 0.031(2) 0.017(2) 0.037(3) -0.008(2) 0.005(2) -0.0079(18)
F7 0.235(7) 0.035(2) 0.059(3) -0.023(2) -0.057(4) 0.031(3)
C01V 0.038(3) 0.033(3) 0.020(2) 0.000(2) 0.0039(19) 0.001(2)
C38 0.046(3) 0.034(3) 0.026(3) 0.000(2) -0.002(2) -0.001(2)
C6 0.054(3) 0.042(3) 0.021(3) -0.004(2) -0.001(2) 0.030(3)
O1 0.041(3) 0.075(4) 0.211(8) -0.045(5) 0.028(4) -0.005(3)
N11 0.062(4) 0.074(5) 0.055(4) 0.011(3) 0.006(3) -0.013(3)
C020 0.031(3) 0.059(4) 0.030(3) 0.019(3) -0.004(2) -0.002(3)
C8 0.070(4) 0.069(5) 0.019(3) 0.010(3) 0.004(3) 0.030(4)
C37 0.077(5) 0.037(4) 0.042(4) 0.001(3) -0.007(3) 0.010(3)
C34 0.044(3) 0.045(3) 0.034(3) -0.006(3) 0.005(2) -0.004(3)
C25 0.039(6) 0.048(6) 0.018(4) 0.002(4) 0.011(4) 0.003(4)
C7 0.066(5) 0.079(6) 0.048(4) -0.010(4) -0.034(3) 0.003(4)
C9 0.137(8) 0.123(8) 0.022(3) -0.007(4) 0.004(4) 0.105(7)
C24 0.101(12) 0.041(7) 0.023(6) 0.010(5) 0.019(6) 0.024(8)
C23 0.058(7) 0.064(8) 0.023(5) -0.005(5) 0.020(5) -0.017(6)
C23A 0.070(10) 0.062(10) 0.024(6) -0.001(6) 0.023(6) -0.029(8)
C24A 0.044(7) 0.042(8) 0.023(6) 0.011(6) 0.008(5) 0.009(6)
C25A 0.061(10) 0.060(9) 0.025(6) 0.014(6) 0.024(6) 0.024(7)
N12 0.076(11) 0.056(7) 0.041(10) -0.011(8) -0.004(8) -0.008(7)
C42 0.041(6) 0.046(5) 0.036(8) -0.012(6) -0.012(6) 0.007(4)
C41 0.068(8) 0.045(6) 0.135(18) -0.002(8) -0.032(9) -0.005(5)
N12A 0.044(17) 0.039(12) 0.044(19) 0.012(12) -0.023(13) -0.026(10)
C42A 0.034(10) 0.037(13) 0.023(13) 0.005(10) -0.007(9) -0.007(9)
C41A 0.059(14) 0.042(13) 0.10(3) 0.022(14) 0.027(14) 0.015(10)
S1A 0.0371(16) 0.126(3) 0.0295(15) 0.0290(18) -0.0072(12) -0.0033(19)
O3A 0.103(8) 0.247(13) 0.127(10) 0.017(10) 0.025(7) -0.129(9)
O2A 0.125(8) 0.022(4) 0.028(4) -0.001(3) -0.005(4) -0.010(4)
C1A 0.071(9) 0.067(8) 0.084(8) -0.014(7) 0.014(7) -0.021(6)
F3A 0.145(12) 0.076(7) 0.30(2) -0.028(9) -0.020(12) 0.028(7)
F2A 0.086(7) 0.173(11) 0.046(5) -0.004(6) -0.013(5) -0.003(7)
F1A 0.042(4) 0.091(6) 0.142(9) -0.009(6) 0.036(5) -0.019(4)
O1A 0.092(8) 0.103(8) 0.096(8) -0.015(6) -0.027(6) 0.050(6)

loop_
_atom_type_symbol
_atom_type_description
_atom_type_scat_dispersion_real
_atom_type_scat_dispersion_imag
_atom_type_scat_source
C C 0.0033 0.0016 'International Tables Vol C Tables 4.2.6.8 and 6.1.1.4'
H H 0.0000 0.0000 'International Tables Vol C Tables 4.2.6.8 and 6.1.1.4'
F F 0.0171 0.0103 'International Tables Vol C Tables 4.2.6.8 and 6.1.1.4'
N N 0.0061 0.0033 'International Tables Vol C Tables 4.2.6.8 and 6.1.1.4'
O O 0.0106 0.0060 'International Tables Vol C Tables 4.2.6.8 and 6.1.1.4'
Rh Rh -1.1178 0.9187 'International Tables Vol C Tables 4.2.6.8 and 6.1.1.4'
S S 0.1246 0.1234 'International Tables Vol C Tables 4.2.6.8 and 6.1.1.4'

loop_
_geom_angle_atom_site_label_1
_geom_angle_atom_site_label_2
_geom_angle_atom_site_label_3
_geom_angle
_geom_angle_site_symmetry_1
_geom_angle_site_symmetry_3
_geom_angle_publ_flag
N4 Rh1 Rh2 92.42(10) . . ?
N4 Rh1 N2 100.20(14) . . ?
N4 Rh1 N3 100.95(14) . . ?
N4 Rh1 N5 83.89(14) . . ?
N1 Rh1 Rh2 92.36(10) . . ?
N1 Rh1 N4 175.17(13) . . ?
N1 Rh1 N2 79.24(14) . . ?
N1 Rh1 N3 79.41(14) . . ?
N1 Rh1 N5 91.30(14) . . ?
N2 Rh1 Rh2 88.74(9) . . ?
N2 Rh1 N3 158.60(14) . . ?
N2 Rh1 N5 89.97(14) . . ?
N3 Rh1 Rh2 93.58(9) . . ?
N3 Rh1 N5 89.07(14) . . ?
N5 Rh1 Rh2 175.82(10) . . ?
N6 Rh2 Rh1 89.97(9) . . ?
N6 Rh2 N10 86.68(14) . . ?
N8 Rh2 Rh1 98.42(10) . . ?
N8 Rh2 N6 79.67(14) . . ?
N8 Rh2 N7 79.37(14) . . ?
N8 Rh2 N9 169.86(14) . . ?
N8 Rh2 N10 85.17(14) . . ?
N7 Rh2 Rh1 93.28(10) . . ?
N7 Rh2 N6 159.05(14) . . ?
N7 Rh2 N10 91.36(14) . . ?
N9 Rh2 Rh1 91.69(10) . . ?
N9 Rh2 N6 99.54(15) . . ?
N9 Rh2 N7 101.05(15) . . ?
N9 Rh2 N10 84.69(14) . . ?
N10 Rh2 Rh1 174.59(10) . . ?
O7 S003 C39 103.8(3) . . ?
O8 S003 O7 114.2(3) . . ?
O8 S003 O9 115.1(3) . . ?
O8 S003 C39 103.9(3) . . ?
O9 S003 O7 115.5(3) . . ?
O9 S003 C39 102.1(3) . . ?
O4 S004 C38 101.6(3) . . ?
O6 S004 O4 114.8(2) . . ?
O6 S004 C38 104.0(2) . . ?
O5 S004 O4 114.9(3) . . ?
O5 S004 O6 115.7(2) . . ?
O5 S004 C38 103.1(2) . . ?
O3 S005 C37 104.2(3) . . ?
O2 S005 O3 114.6(3) . . ?
O2 S005 O1 114.9(5) . . ?
O2 S005 C37 102.6(3) . . ?
O1 S005 O3 114.8(3) . . ?
O1 S005 C37 103.5(4) . . ?
C011 N4 Rh1 169.0(4) . . ?
C28 N6 Rh2 113.1(3) . . ?
C28 N6 C30 121.3(4) . . ?
C30 N6 Rh2 124.9(3) . . ?
C2 N1 Rh1 118.4(3) . . ?
C3 N1 Rh1 119.2(3) . . ?
C3 N1 C2 121.9(4) . . ?
C19 N8 Rh2 117.5(3) . . ?
C27 N8 Rh2 117.3(3) . . ?
C27 N8 C19 121.6(4) . . ?
C17 N7 Rh2 114.2(3) . . ?
C17 N7 C16 120.2(4) . . ?
C16 N7 Rh2 125.6(3) . . ?
C01J N9 Rh2 167.1(4) . . ?
C14 N2 Rh1 122.7(3) . . ?
C4 N2 Rh1 114.7(3) . . ?
C4 N2 C14 122.4(4) . . ?
C1 N3 Rh1 114.0(3) . . ?
C1 N3 C32 122.0(4) . . ?
C32 N3 Rh1 124.0(3) . . ?
C01D N10 Rh2 174.6(4) . . ?
N8 C19 C20 120.0(4) . . ?
N8 C19 C17 113.2(4) . . ?
C20 C19 C17 126.4(4) . . ?
N6 C28 C27 115.4(4) . . ?
N6 C28 C29 125.5(4) . . ?
C27 C28 C29 118.9(4) . . ?
N1 C2 C1 112.2(4) . . ?
N1 C2 C12 119.7(4) . . ?
C12 C2 C1 128.1(4) . . ?
N1 C3 C4 112.5(4) . . ?
N1 C3 C10 119.8(4) . . ?
C10 C3 C4 127.6(4) . . ?
C01L N5 Rh1 172.4(4) . . ?
N8 C27 C28 113.1(4) . . ?
N8 C27 C26 120.3(4) . . ?
C26 C27 C28 126.1(4) . . ?
N3 C1 C2 115.3(4) . . ?
N3 C1 C11 126.2(4) . . ?
C2 C1 C11 118.5(4) . . ?
N4 C011 C01V 175.5(5) . . ?
C19 C20 H20 119.9 . . ?
C19 C20 C21 120.1(4) . . ?
C21 C20 H20 119.9 . . ?
N2 C14 H14A 109.2 . . ?
N2 C14 H14B 109.2 . . ?
N2 C14 C35 111.9(3) . . ?
H14A C14 H14B 107.9 . . ?
C35 C14 H14A 109.2 . . ?
C35 C14 H14B 109.2 . . ?
N2 C4 C3 114.1(4) . . ?
N2 C4 C13 128.1(4) . . ?
C13 C4 C3 117.7(4) . . ?
C14 C35 H35A 108.2 . . ?
C14 C35 H35B 108.2 . . ?
C14 C35 C16 116.2(4) . . ?
H35A C35 H35B 107.4 . . ?
C16 C35 H35A 108.2 . . ?
C16 C35 H35B 108.2 . . ?
N7 C17 C19 114.6(4) . . ?
N7 C17 C18 125.2(4) . . ?
C19 C17 C18 120.2(4) . . ?
C2 C12 H12 119.7 . . ?
C2 C12 C5 120.6(4) . . ?
C5 C12 H12 119.7 . . ?
H31A C31 H31B 107.4 . . ?
C30 C31 H31A 108.3 . . ?
C30 C31 H31B 108.3 . . ?
C30 C31 C32 115.9(4) . . ?
C32 C31 H31A 108.3 . . ?
C32 C31 H31B 108.3 . . ?
C27 C26 H26 119.9 . . ?
C27 C26 C21 120.2(4) . . ?
C21 C26 H26 119.9 . . ?
N6 C30 C31 113.7(4) . . ?
N6 C30 H30A 108.8 . . ?
N6 C30 H30B 108.8 . . ?
C31 C30 H30A 108.8 . . ?
C31 C30 H30B 108.8 . . ?
H30A C30 H30B 107.7 . . ?
N7 C16 C35 111.4(3) . . ?
N7 C16 H16A 109.3 . . ?
N7 C16 H16B 109.3 . . ?
C35 C16 H16A 109.3 . . ?
C35 C16 H16B 109.3 . . ?
H16A C16 H16B 108.0 . . ?
N10 C01D C01K 178.5(5) . . ?
C17 C18 H18A 109.5 . . ?
C17 C18 H18B 109.5 . . ?
C17 C18 H18C 109.5 . . ?
H18A C18 H18B 109.5 . . ?
H18A C18 H18C 109.5 . . ?
H18B C18 H18C 109.5 . . ?
C21 C22 C25 109.8(5) . . ?
C21 C22 C23 105.9(5) . . ?
C21 C22 C23A 110.7(6) . . ?
C21 C22 C24A 108.6(6) . . ?
C24 C22 C21 112.3(6) . . ?
C24 C22 C25 107.9(8) . . ?
C24 C22 C23 117.9(9) . . ?
C23 C22 C25 102.5(6) . . ?
C24A C22 C23A 102.8(9) . . ?
C25A C22 C21 112.9(6) . . ?
C25A C22 C23A 107.9(9) . . ?
C25A C22 C24A 113.5(9) . . ?
C28 C29 H29A 109.5 . . ?
C28 C29 H29B 109.5 . . ?
C28 C29 H29C 109.5 . . ?
H29A C29 H29B 109.5 . . ?
H29A C29 H29C 109.5 . . ?
H29B C29 H29C 109.5 . . ?
C4 C13 H13A 109.5 . . ?
C4 C13 H13B 109.5 . . ?
C4 C13 H13C 109.5 . . ?
H13A C13 H13B 109.5 . . ?
H13A C13 H13C 109.5 . . ?
H13B C13 H13C 109.5 . . ?
C20 C21 C26 117.6(4) . . ?
C20 C21 C22 120.0(4) . . ?
C26 C21 C22 122.1(4) . . ?
N9 C01J C020 175.6(5) . . ?
C01D C01K H01A 109.5 . . ?
C01D C01K H01B 109.5 . . ?
C01D C01K H01C 109.5 . . ?
H01A C01K H01B 109.5 . . ?
H01A C01K H01C 109.5 . . ?
H01B C01K H01C 109.5 . . ?
N5 C01L C01R 179.9(7) . . ?
C3 C10 H10 119.9 . . ?
C5 C10 C3 120.1(4) . . ?
C5 C10 H10 119.9 . . ?
C12 C5 C6 119.5(5) . . ?
C10 C5 C12 117.2(4) . . ?
C10 C5 C6 123.2(5) . . ?
N3 C32 C31 110.5(4) . . ?
N3 C32 H32A 109.5 . . ?
N3 C32 H32B 109.5 . . ?
C31 C32 H32A 109.5 . . ?
C31 C32 H32B 109.5 . . ?
H32A C32 H32B 108.1 . . ?
F9 C39 S003 112.4(4) . . ?
F8 C39 S003 110.9(5) . . ?
F8 C39 F9 105.9(5) . . ?
F7 C39 S003 111.8(4) . . ?
F7 C39 F9 106.9(6) . . ?
F7 C39 F8 108.7(6) . . ?
C01L C01R H01D 109.5 . . ?
C01L C01R H01E 109.5 . . ?
C01L C01R H01F 109.5 . . ?
H01D C01R H01E 109.5 . . ?
H01D C01R H01F 109.5 . . ?
H01E C01R H01F 109.5 . . ?
N11 C33 C34 179.7(8) . . ?
C1 C11 H11A 109.5 . . ?
C1 C11 H11B 109.5 . . ?
C1 C11 H11C 109.5 . . ?
H11A C11 H11B 109.5 . . ?
H11A C11 H11C 109.5 . . ?
H11B C11 H11C 109.5 . . ?
C011 C01V H01G 109.5 . . ?
C011 C01V H01H 109.5 . . ?
C011 C01V H01I 109.5 . . ?
H01G C01V H01H 109.5 . . ?
H01G C01V H01I 109.5 . . ?
H01H C01V H01I 109.5 . . ?
F3 C38 S004 111.3(4) . . ?
F3 C38 F1 106.8(5) . . ?
F1 C38 S004 111.5(4) . . ?
F2 C38 S004 111.7(4) . . ?
F2 C38 F3 107.0(5) . . ?
F2 C38 F1 108.2(5) . . ?
C5 C6 C9 107.3(4) . . ?
C8 C6 C5 112.2(5) . . ?
C8 C6 C7 109.6(5) . . ?
C8 C6 C9 108.2(6) . . ?
C7 C6 C5 109.3(5) . . ?
C7 C6 C9 110.3(7) . . ?
C01J C020 H02A 109.5 . . ?
C01J C020 H02B 109.5 . . ?
C01J C020 H02C 109.5 . . ?
H02A C020 H02B 109.5 . . ?
H02A C020 H02C 109.5 . . ?
H02B C020 H02C 109.5 . . ?
C6 C8 H8A 109.5 . . ?
C6 C8 H8B 109.5 . . ?
C6 C8 H8C 109.5 . . ?
H8A C8 H8B 109.5 . . ?
H8A C8 H8C 109.5 . . ?
H8B C8 H8C 109.5 . . ?
F6 C37 S005 112.5(5) . . ?
F6 C37 F4 107.1(6) . . ?
F5 C37 S005 115.1(5) . . ?
F5 C37 F6 108.3(6) . . ?
F5 C37 F4 104.4(6) . . ?
F4 C37 S005 108.8(5) . . ?
C33 C34 H34A 109.5 . . ?
C33 C34 H34B 109.5 . . ?
C33 C34 H34C 109.5 . . ?
H34A C34 H34B 109.5 . . ?
H34A C34 H34C 109.5 . . ?
H34B C34 H34C 109.5 . . ?
C22 C25 H25A 109.5 . . ?
C22 C25 H25B 109.5 . . ?
C22 C25 H25C 109.5 . . ?
H25A C25 H25B 109.5 . . ?
H25A C25 H25C 109.5 . . ?
H25B C25 H25C 109.5 . . ?
C6 C7 H7A 109.5 . . ?
C6 C7 H7B 109.5 . . ?
C6 C7 H7C 109.5 . . ?
H7A C7 H7B 109.5 . . ?
H7A C7 H7C 109.5 . . ?
H7B C7 H7C 109.5 . . ?
C6 C9 H9A 109.5 . . ?
C6 C9 H9B 109.5 . . ?
C6 C9 H9C 109.5 . . ?
H9A C9 H9B 109.5 . . ?
H9A C9 H9C 109.5 . . ?
H9B C9 H9C 109.5 . . ?
C22 C24 H24A 109.5 . . ?
C22 C24 H24B 109.5 . . ?
C22 C24 H24C 109.5 . . ?
H24A C24 H24B 109.5 . . ?
H24A C24 H24C 109.5 . . ?
H24B C24 H24C 109.5 . . ?
C22 C23 H23A 109.5 . . ?
C22 C23 H23B 109.5 . . ?
C22 C23 H23C 109.5 . . ?
H23A C23 H23B 109.5 . . ?
H23A C23 H23C 109.5 . . ?
H23B C23 H23C 109.5 . . ?
C22 C23A H23D 109.5 . . ?
C22 C23A H23E 109.5 . . ?
C22 C23A H23F 109.5 . . ?
H23D C23A H23E 109.5 . . ?
H23D C23A H23F 109.5 . . ?
H23E C23A H23F 109.5 . . ?
C22 C24A H24D 109.5 . . ?
C22 C24A H24E 109.5 . . ?
C22 C24A H24F 109.5 . . ?
H24D C24A H24E 109.5 . . ?
H24D C24A H24F 109.5 . . ?
H24E C24A H24F 109.5 . . ?
C22 C25A H25D 109.5 . . ?
C22 C25A H25E 109.5 . . ?
C22 C25A H25F 109.5 . . ?
H25D C25A H25E 109.5 . . ?
H25D C25A H25F 109.5 . . ?
H25E C25A H25F 109.5 . . ?
O2B S1B C1B 97.0(8) . . ?
O1B S1B O2B 111.1(14) . . ?
O1B S1B C1B 103.3(10) . . ?
O3B S1B O2B 115.1(12) . . ?
O3B S1B O1B 119.6(13) . . ?
O3B S1B C1B 107.3(8) . . ?
F3B C1B S1B 102.8(15) . . ?
F1B C1B S1B 115.4(8) . . ?
F1B C1B F3B 117.2(17) . . ?
F2B C1B S1B 108.6(9) . . ?
F2B C1B F3B 99.9(16) . . ?
F2B C1B F1B 111.4(11) . . ?
N12 C42 C41 177(2) . . ?
C42 C41 H41A 109.5 . . ?
C42 C41 H41B 109.5 . . ?
C42 C41 H41C 109.5 . . ?
H41A C41 H41B 109.5 . . ?
H41A C41 H41C 109.5 . . ?
H41B C41 H41C 109.5 . . ?
N12A C42A C41A 177(4) . . ?
C42A C41A H41D 109.5 . . ?
C42A C41A H41E 109.5 . . ?
C42A C41A H41F 109.5 . . ?
H41D C41A H41E 109.5 . . ?
H41D C41A H41F 109.5 . . ?
H41E C41A H41F 109.5 . . ?
O3A S1A O2A 125.9(8) . . ?
O3A S1A C1A 116.8(7) . . ?
O3A S1A O1A 97.8(10) . . ?
O2A S1A C1A 109.3(6) . . ?
O2A S1A O1A 105.0(6) . . ?
C1A S1A O1A 95.0(6) . . ?
F3A C1A S1A 116.8(9) . . ?
F3A C1A F2A 101.0(11) . . ?
F3A C1A F1A 99.2(10) . . ?
F2A C1A S1A 122.5(8) . . ?
F2A C1A F1A 94.1(9) . . ?
F1A C1A S1A 118.4(8) . . ?

loop_
_geom_bond_atom_site_label_1
_geom_bond_atom_site_label_2
_geom_bond_distance
_geom_bond_site_symmetry_2
_geom_bond_publ_flag
Rh1 Rh2 2.7019(4) . ?
Rh1 N4 2.055(4) . ?
Rh1 N1 1.919(3) . ?
Rh1 N2 2.060(3) . ?
Rh1 N3 2.074(3) . ?
Rh1 N5 2.156(4) . ?
Rh2 N6 2.075(4) . ?
Rh2 N8 1.932(3) . ?
Rh2 N7 2.072(4) . ?
Rh2 N9 2.046(4) . ?
Rh2 N10 2.148(4) . ?
S003 O7 1.424(4) . ?
S003 O8 1.418(4) . ?
S003 O9 1.419(4) . ?
S003 C39 1.808(6) . ?
S004 O4 1.442(4) . ?
S004 O6 1.437(3) . ?
S004 O5 1.435(4) . ?
S004 C38 1.824(5) . ?
S005 O3 1.430(4) . ?
S005 O2 1.409(5) . ?
S005 O1 1.416(6) . ?
S005 C37 1.813(7) . ?
N4 C011 1.132(6) . ?
N6 C28 1.299(6) . ?
N6 C30 1.481(6) . ?
N1 C2 1.359(5) . ?
N1 C3 1.326(5) . ?
N8 C19 1.348(5) . ?
N8 C27 1.339(5) . ?
F9 C39 1.337(7) . ?
N7 C17 1.301(6) . ?
N7 C16 1.465(5) . ?
N9 C01J 1.131(6) . ?
F3 C38 1.329(7) . ?
F1 C38 1.331(7) . ?
N2 C14 1.478(5) . ?
N2 C4 1.293(5) . ?
N3 C1 1.288(6) . ?
N3 C32 1.458(6) . ?
N10 C01D 1.133(6) . ?
F2 C38 1.320(6) . ?
F6 C37 1.321(7) . ?
C19 C20 1.391(6) . ?
C19 C17 1.482(6) . ?
C28 C27 1.484(6) . ?
C28 C29 1.507(6) . ?
C2 C1 1.485(6) . ?
C2 C12 1.372(6) . ?
F8 C39 1.332(8) . ?
C3 C4 1.503(6) . ?
C3 C10 1.400(6) . ?
N5 C01L 1.137(6) . ?
C27 C26 1.385(6) . ?
C1 C11 1.505(6) . ?
F5 C37 1.267(8) . ?
C011 C01V 1.456(7) . ?
C20 H20 0.9500 . ?
C20 C21 1.396(7) . ?
C14 H14A 0.9900 . ?
C14 H14B 0.9900 . ?
C14 C35 1.526(6) . ?
C4 C13 1.491(6) . ?
C35 H35A 0.9900 . ?
C35 H35B 0.9900 . ?
C35 C16 1.527(6) . ?
C17 C18 1.497(6) . ?
C12 H12 0.9500 . ?
C12 C5 1.405(7) . ?
C31 H31A 0.9900 . ?
C31 H31B 0.9900 . ?
C31 C30 1.517(6) . ?
C31 C32 1.518(7) . ?
C26 H26 0.9500 . ?
C26 C21 1.403(7) . ?
C30 H30A 0.9900 . ?
C30 H30B 0.9900 . ?
C16 H16A 0.9900 . ?
C16 H16B 0.9900 . ?
C01D C01K 1.454(6) . ?
C18 H18A 0.9800 . ?
C18 H18B 0.9800 . ?
C18 H18C 0.9800 . ?
C22 C21 1.530(6) . ?
C22 C25 1.580(8) . ?
C22 C24 1.497(8) . ?
C22 C23 1.536(8) . ?
C22 C23A 1.575(8) . ?
C22 C24A 1.538(8) . ?
C22 C25A 1.490(8) . ?
C29 H29A 0.9800 . ?
C29 H29B 0.9800 . ?
C29 H29C 0.9800 . ?
C13 H13A 0.9800 . ?
C13 H13B 0.9800 . ?
C13 H13C 0.9800 . ?
C01J C020 1.461(7) . ?
C01K H01A 0.9800 . ?
C01K H01B 0.9800 . ?
C01K H01C 0.9800 . ?
C01L C01R 1.459(6) . ?
C10 H10 0.9500 . ?
C10 C5 1.395(7) . ?
C5 C6 1.531(7) . ?
C32 H32A 0.9900 . ?
C32 H32B 0.9900 . ?
F4 C37 1.362(9) . ?
C39 F7 1.309(7) . ?
C01R H01D 0.9800 . ?
C01R H01E 0.9800 . ?
C01R H01F 0.9800 . ?
C33 N11 1.135(8) . ?
C33 C34 1.461(9) . ?
C11 H11A 0.9800 . ?
C11 H11B 0.9800 . ?
C11 H11C 0.9800 . ?
C01V H01G 0.9800 . ?
C01V H01H 0.9800 . ?
C01V H01I 0.9800 . ?
C6 C8 1.522(9) . ?
C6 C7 1.526(10) . ?
C6 C9 1.545(8) . ?
C020 H02A 0.9800 . ?
C020 H02B 0.9800 . ?
C020 H02C 0.9800 . ?
C8 H8A 0.9800 . ?
C8 H8B 0.9800 . ?
C8 H8C 0.9800 . ?
C34 H34A 0.9800 . ?
C34 H34B 0.9800 . ?
C34 H34C 0.9800 . ?
C25 H25A 0.9800 . ?
C25 H25B 0.9800 . ?
C25 H25C 0.9800 . ?
C7 H7A 0.9800 . ?
C7 H7B 0.9800 . ?
C7 H7C 0.9800 . ?
C9 H9A 0.9800 . ?
C9 H9B 0.9800 . ?
C9 H9C 0.9800 . ?
C24 H24A 0.9800 . ?
C24 H24B 0.9800 . ?
C24 H24C 0.9800 . ?
C23 H23A 0.9800 . ?
C23 H23B 0.9800 . ?
C23 H23C 0.9800 . ?
C23A H23D 0.9800 . ?
C23A H23E 0.9800 . ?
C23A H23F 0.9800 . ?
C24A H24D 0.9800 . ?
C24A H24E 0.9800 . ?
C24A H24F 0.9800 . ?
C25A H25D 0.9800 . ?
C25A H25E 0.9800 . ?
C25A H25F 0.9800 . ?
S1B O2B 1.460(9) . ?
S1B O1B 1.424(9) . ?
S1B O3B 1.409(8) . ?
S1B C1B 1.805(8) . ?
F3B C1B 1.350(10) . ?
F1B C1B 1.311(9) . ?
F2B C1B 1.310(9) . ?
N12 C42 1.117(14) . ?
C42 C41 1.463(12) . ?
C41 H41A 0.9800 . ?
C41 H41B 0.9800 . ?
C41 H41C 0.9800 . ?
N12A C42A 1.11(2) . ?
C42A C41A 1.467(18) . ?
C41A H41D 0.9800 . ?
C41A H41E 0.9800 . ?
C41A H41F 0.9800 . ?
S1A O3A 1.361(8) . ?
S1A O2A 1.409(6) . ?
S1A C1A 1.588(7) . ?
S1A O1A 1.675(12) . ?
C1A F3A 1.356(9) . ?
C1A F2A 1.376(8) . ?
C1A F1A 1.379(9) . ?

loop_
_geom_torsion_atom_site_label_1
_geom_torsion_atom_site_label_2
_geom_torsion_atom_site_label_3
_geom_torsion_atom_site_label_4
_geom_torsion
_geom_torsion_site_symmetry_1
_geom_torsion_site_symmetry_2
_geom_torsion_site_symmetry_3
_geom_torsion_site_symmetry_4
_geom_torsion_publ_flag
Rh1 N1 C2 C1 -1.9(4) . . . . ?
Rh1 N1 C2 C12 178.2(3) . . . . ?
Rh1 N1 C3 C4 -0.5(4) . . . . ?
Rh1 N1 C3 C10 -180.0(3) . . . . ?
Rh1 N2 C14 C35 58.5(4) . . . . ?
Rh1 N2 C4 C3 -4.4(4) . . . . ?
Rh1 N2 C4 C13 173.2(4) . . . . ?
Rh1 N3 C1 C2 8.9(4) . . . . ?
Rh1 N3 C1 C11 -169.7(3) . . . . ?
Rh1 N3 C32 C31 -62.3(4) . . . . ?
Rh2 N6 C28 C27 -3.8(4) . . . . ?
Rh2 N6 C28 C29 172.0(3) . . . . ?
Rh2 N6 C30 C31 49.5(5) . . . . ?
Rh2 N8 C19 C20 160.8(3) . . . . ?
Rh2 N8 C19 C17 -12.3(4) . . . . ?
Rh2 N8 C27 C28 12.5(4) . . . . ?
Rh2 N8 C27 C26 -159.9(3) . . . . ?
Rh2 N7 C17 C19 0.0(5) . . . . ?
Rh2 N7 C17 C18 -178.0(4) . . . . ?
Rh2 N7 C16 C35 -58.9(5) . . . . ?
N6 C28 C27 N8 -5.2(5) . . . . ?
N6 C28 C27 C26 166.6(4) . . . . ?
N1 C2 C1 N3 -5.0(5) . . . . ?
N1 C2 C1 C11 173.7(4) . . . . ?
N1 C2 C12 C5 1.1(6) . . . . ?
N1 C3 C4 N2 3.3(5) . . . . ?
N1 C3 C4 C13 -174.5(4) . . . . ?
N1 C3 C10 C5 2.5(6) . . . . ?
N8 C19 C20 C21 -3.3(6) . . . . ?
N8 C19 C17 N7 7.7(5) . . . . ?
N8 C19 C17 C18 -174.3(4) . . . . ?
N8 C27 C26 C21 1.2(6) . . . . ?
N2 C14 C35 C16 61.7(5) . . . . ?
O7 S003 C39 F9 -176.3(4) . . . . ?
O7 S003 C39 F8 -58.0(5) . . . . ?
O7 S003 C39 F7 63.5(6) . . . . ?
O4 S004 C38 F3 -177.5(4) . . . . ?
O4 S004 C38 F1 -58.4(5) . . . . ?
O4 S004 C38 F2 62.9(4) . . . . ?
O6 S004 C38 F3 62.9(5) . . . . ?
O6 S004 C38 F1 -177.9(4) . . . . ?
O6 S004 C38 F2 -56.7(4) . . . . ?
O3 S005 C37 F6 174.8(5) . . . . ?
O3 S005 C37 F5 50.1(7) . . . . ?
O3 S005 C37 F4 -66.6(6) . . . . ?
O8 S003 C39 F9 64.1(5) . . . . ?
O8 S003 C39 F8 -177.6(4) . . . . ?
O8 S003 C39 F7 -56.2(6) . . . . ?
O5 S004 C38 F3 -58.2(5) . . . . ?
O5 S004 C38 F1 61.0(5) . . . . ?
O5 S004 C38 F2 -177.8(4) . . . . ?
C19 N8 C27 C28 170.4(4) . . . . ?
C19 N8 C27 C26 -1.9(6) . . . . ?
C19 C20 C21 C26 2.5(6) . . . . ?
C19 C20 C21 C22 -172.6(4) . . . . ?
C28 N6 C30 C31 -140.7(4) . . . . ?
C28 C27 C26 C21 -170.1(4) . . . . ?
C2 N1 C3 C4 171.4(3) . . . . ?
C2 N1 C3 C10 -8.1(6) . . . . ?
C2 C12 C5 C10 -6.2(6) . . . . ?
C2 C12 C5 C6 173.2(4) . . . . ?
C3 N1 C2 C1 -173.8(3) . . . . ?
C3 N1 C2 C12 6.3(6) . . . . ?
C3 C10 C5 C12 4.4(6) . . . . ?
C3 C10 C5 C6 -175.0(4) . . . . ?
C27 N8 C19 C20 2.9(6) . . . . ?
C27 N8 C19 C17 -170.1(4) . . . . ?
C27 C26 C21 C20 -1.6(6) . . . . ?
C27 C26 C21 C22 173.5(4) . . . . ?
C1 N3 C32 C31 118.8(4) . . . . ?
C1 C2 C12 C5 -178.7(4) . . . . ?
O9 S003 C39 F9 -55.9(5) . . . . ?
O9 S003 C39 F8 62.4(5) . . . . ?
O9 S003 C39 F7 -176.2(6) . . . . ?
C20 C19 C17 N7 -164.9(4) . . . . ?
C20 C19 C17 C18 13.2(7) . . . . ?
C14 N2 C4 C3 -179.0(3) . . . . ?
C14 N2 C4 C13 -1.4(7) . . . . ?
C14 C35 C16 N7 -57.5(5) . . . . ?
C4 N2 C14 C35 -127.3(4) . . . . ?
C4 C3 C10 C5 -176.9(4) . . . . ?
C17 N7 C16 C35 123.6(4) . . . . ?
C17 C19 C20 C21 168.8(4) . . . . ?
C12 C2 C1 N3 174.9(4) . . . . ?
C12 C2 C1 C11 -6.4(6) . . . . ?
C12 C5 C6 C8 -176.4(5) . . . . ?
C12 C5 C6 C7 61.8(6) . . . . ?
C12 C5 C6 C9 -57.8(8) . . . . ?
C30 N6 C28 C27 -174.7(4) . . . . ?
C30 N6 C28 C29 1.1(6) . . . . ?
C30 C31 C32 N3 -56.4(5) . . . . ?
O2 S005 C37 F6 -65.4(6) . . . . ?
O2 S005 C37 F5 169.9(6) . . . . ?
O2 S005 C37 F4 53.1(6) . . . . ?
C16 N7 C17 C19 177.7(4) . . . . ?
C16 N7 C17 C18 -0.2(6) . . . . ?
C29 C28 C27 N8 178.7(4) . . . . ?
C29 C28 C27 C26 -9.4(6) . . . . ?
C10 C3 C4 N2 -177.2(4) . . . . ?
C10 C3 C4 C13 4.9(6) . . . . ?
C10 C5 C6 C8 3.0(7) . . . . ?
C10 C5 C6 C7 -118.8(6) . . . . ?
C10 C5 C6 C9 121.6(7) . . . . ?
C32 N3 C1 C2 -172.1(4) . . . . ?
C32 N3 C1 C11 9.3(6) . . . . ?
C32 C31 C30 N6 67.4(5) . . . . ?
O1 S005 C37 F6 54.4(7) . . . . ?
O1 S005 C37 F5 -70.3(7) . . . . ?
O1 S005 C37 F4 173.0(6) . . . . ?
C25 C22 C21 C20 -172.9(5) . . . . ?
C25 C22 C21 C26 12.2(7) . . . . ?
C24 C22 C21 C20 -52.8(9) . . . . ?
C24 C22 C21 C26 132.3(9) . . . . ?
C23 C22 C21 C20 77.2(7) . . . . ?
C23 C22 C21 C26 -97.8(7) . . . . ?
C23A C22 C21 C20 21.9(9) . . . . ?
C23A C22 C21 C26 -153.0(8) . . . . ?
C24A C22 C21 C20 -90.3(8) . . . . ?
C24A C22 C21 C26 94.8(8) . . . . ?
C25A C22 C21 C20 143.0(8) . . . . ?
C25A C22 C21 C26 -32.0(9) . . . . ?
O2B S1B C1B F3B 54.5(18) . . . . ?
O2B S1B C1B F1B -74.3(14) . . . . ?
O2B S1B C1B F2B 159.8(13) . . . . ?
O1B S1B C1B F3B 168.2(19) . . . . ?
O1B S1B C1B F1B 39.3(16) . . . . ?
O1B S1B C1B F2B -86.5(15) . . . . ?
O3B S1B C1B F3B -64.5(18) . . . . ?
O3B S1B C1B F1B 166.6(12) . . . . ?
O3B S1B C1B F2B 40.7(13) . . . . ?
O3A S1A C1A F3A -81.9(16) . . . . ?
O3A S1A C1A F2A 43.3(15) . . . . ?
O3A S1A C1A F1A 159.5(12) . . . . ?
O2A S1A C1A F3A 68.9(13) . . . . ?
O2A S1A C1A F2A -165.9(10) . . . . ?
O2A S1A C1A F1A -49.6(11) . . . . ?
O1A S1A C1A F3A 176.7(13) . . . . ?
O1A S1A C1A F2A -58.1(11) . . . . ?
O1A S1A C1A F1A 58.2(10) . . . . ?
